data_4123590
loop_
_publ_author_name
'Sigala, Paul A.'
'Ruben, Eliza A.'
'Liu, Corey W.'
'Piccoli, Paula M. B.'
'Hohenstein, Edward G.'
'Mart\'inez, Todd J'
'Schultz, Arthur J.'
'Herschlag, Daniel'

_publ_section_title
;
 Determination of Hydrogen Bond Structure in Water versus Aprotic
 Environments To Test the Relationship Between Length and Stability.
;
_journal_issue 17
_journal_name_full 'Journal of the American Chemical Society'
_journal_page_first 5730
_journal_page_last 5740
_journal_paper_doi 10.1021/ja512980h
_journal_volume 137
_journal_year 2015
_chemical_formula_sum 'C21 H22 N4 O7'
_chemical_formula_weight 442.43
_chemical_melting_point 'C21 H22 N4 O7'
_chemical_name_systematic
;
 3,5-dinitrosalicylate N,N,N',N'-tetramethyl-1,8-napthalenediamine
;
_space_group_IT_number 14
_symmetry_cell_setting monoclinic
_symmetry_space_group_name_Hall '-P 2yn'
_symmetry_space_group_name_H-M 'P 1 21/n 1'
_atom_sites_solution_hydrogens geom
_atom_sites_solution_primary direct
_atom_sites_solution_secondary difmap
_audit_creation_method SHELXL-97
_cell_angle_alpha 90.00
_cell_angle_beta 102.3890(10)
_cell_angle_gamma 90.00
_cell_formula_units_Z 4
_cell_length_a 9.9407(5)
_cell_length_b 13.6994(7)
_cell_length_c 15.9341(8)
_cell_measurement_temperature 293(2)
_cell_volume 2119.40(19)
_computing_cell_refinement 'Bruker SMART'
_computing_data_collection 'Bruker SMART'
_computing_data_reduction 'Bruker SAINT'
_computing_structure_refinement 'SHELXL-97 (Sheldrick, 1997)'
_computing_structure_solution 'Bruker SHELXTL'
_diffrn_ambient_temperature 293(2)
_diffrn_measured_fraction_theta_full 1.000
_diffrn_measured_fraction_theta_max 1.000
_diffrn_measurement_device_type 'CCD area detector'
_diffrn_measurement_method 'phi and omega scans'
_diffrn_radiation_monochromator graphite
_diffrn_radiation_source 'fine-focus sealed tube'
_diffrn_radiation_type MoK\a
_diffrn_radiation_wavelength 0.71073
_diffrn_reflns_av_R_equivalents 0.0298
_diffrn_reflns_av_sigmaI/netI 0.0181
_diffrn_reflns_limit_h_max 11
_diffrn_reflns_limit_h_min -11
_diffrn_reflns_limit_k_max 15
_diffrn_reflns_limit_k_min -15
_diffrn_reflns_limit_l_max 18
_diffrn_reflns_limit_l_min -18
_diffrn_reflns_number 20979
_diffrn_reflns_theta_full 24.41
_diffrn_reflns_theta_max 24.41
_diffrn_reflns_theta_min 2.22
_exptl_absorpt_coefficient_mu 0.106
_exptl_absorpt_correction_T_max 1
_exptl_absorpt_correction_T_min 0.812193
_exptl_absorpt_correction_type multi-scan
_exptl_absorpt_process_details 'SADABS (Sheldrick, 2004)'
_exptl_crystal_colour yellow
_exptl_crystal_density_diffrn 1.387
_exptl_crystal_density_method 'not measured'
_exptl_crystal_description block
_exptl_crystal_F_000 928
_exptl_crystal_size_max 0.3
_exptl_crystal_size_mid 0.2
_exptl_crystal_size_min 0.1
_refine_diff_density_max 0.299
_refine_diff_density_min -0.293
_refine_diff_density_rms 0.035
_refine_ls_extinction_coef 0.0026(13)
_refine_ls_extinction_expression Fc^*^=kFc[1+0.001xFc^2^\l^3^/sin(2\q)]^-1/4^
_refine_ls_extinction_method SHELXL
_refine_ls_goodness_of_fit_ref 1.080
_refine_ls_hydrogen_treatment mixed
_refine_ls_matrix_type full
_refine_ls_number_parameters 293
_refine_ls_number_reflns 3487
_refine_ls_number_restraints 0
_refine_ls_restrained_S_all 1.080
_refine_ls_R_factor_all 0.0718
_refine_ls_R_factor_gt 0.0531
_refine_ls_shift/su_max 1.397
_refine_ls_shift/su_mean 0.045
_refine_ls_structure_factor_coef Fsqd
_refine_ls_weighting_details 'calc w=1/[\s^2^(Fo^2^)+(0.0708P)^2^+0.7590P] where P=(Fo^2^+2Fc^2^)/3'
_refine_ls_weighting_scheme calc
_refine_ls_wR_factor_gt 0.1430
_refine_ls_wR_factor_ref 0.1569
_reflns_number_gt 2510
_reflns_number_total 3487
_reflns_threshold_expression >2sigma(I)
_cod_data_source_file 980682.cif
_cod_data_source_block paulo
_cod_depositor_comments 'Adding full bibliography for 4123587--4123590.cif.'
_cod_original_sg_symbol_H-M 'P 21/n'
_cod_database_code 4123590

loop_
_symmetry_equiv_pos_as_xyz
'x, y, z'
'-x+1/2, y+1/2, -z+1/2'
'-x, -y, -z'
'x-1/2, -y-1/2, z-1/2'

loop_
_atom_site_label
_atom_site_type_symbol
_atom_site_fract_x
_atom_site_fract_y
_atom_site_fract_z
_atom_site_U_iso_or_equiv
_atom_site_adp_type
_atom_site_occupancy
_atom_site_symmetry_multiplicity
_atom_site_calc_flag
_atom_site_refinement_flags
C2A C -0.0451(3) 0.8185(3) 0.1718(2) 0.0956(11) Uani 1 1 d .
H2A1 H -0.0949 0.8675 0.1346 0.143 Uiso 1 1 calc R
H2A2 H -0.0251 0.8421 0.2299 0.143 Uiso 1 1 calc R
H2A3 H -0.0997 0.7603 0.1683 0.143 Uiso 1 1 calc R
C2B C 0.1663(4) 0.7220(2) 0.2002(2) 0.1028(11) Uani 1 1 d .
H2B1 H 0.1790 0.7413 0.2593 0.154 Uiso 1 1 calc R
H2B2 H 0.2545 0.7152 0.1854 0.154 Uiso 1 1 calc R
H2B3 H 0.1185 0.6607 0.1919 0.154 Uiso 1 1 calc R
H1 H 0.171(3) 0.882(2) 0.143(2) 0.100(10) Uiso 1 1 d .
H10 H -0.109(5) 1.272(4) 0.413(4) 0.22(2) Uiso 1 1 d .
N1 N 0.23470(19) 0.94234(14) 0.11860(12) 0.0519(5) Uani 1 1 d .
N2 N 0.0852(2) 0.79659(15) 0.14519(12) 0.0595(5) Uani 1 1 d .
C14 C 0.1929(2) 1.07560(18) 0.58370(15) 0.0569(6) Uani 1 1 d .
O5 O 0.2896(2) 1.08432(18) 0.72774(12) 0.0913(7) Uani 1 1 d .
C1 C 0.2233(2) 0.90772(16) 0.03055(14) 0.0487(5) Uani 1 1 d .
10 C 0.1360(2) 0.82724(16) 0.00229(14) 0.0484(5) Uiso 1 1 d .
C11 C 0.0235(3) 1.15135(18) 0.43333(16) 0.0588(6) Uani 1 1 d .
C16 C 0.0245(2) 1.19047(17) 0.51639(16) 0.0559(6) Uani 1 1 d .
C12 C 0.1101(2) 1.06862(17) 0.43264(14) 0.0543(6) Uani 1 1 d .
O1 O -0.0468(3) 1.18852(18) 0.36472(13) 0.1036(8) Uani 1 1 d .
C5 C 0.1160(3) 0.8013(2) -0.08653(16) 0.0623(7) Uani 1 1 d .
C13 C 0.1941(2) 1.03262(18) 0.50571(15) 0.0582(6) Uani 1 1 d .
H13 H 0.2514 0.9796 0.5027 0.070 Uiso 1 1 calc R
N3 N 0.2844(3) 1.0399(2) 0.66067(15) 0.0749(7) Uani 1 1 d .
N4 N 0.1113(3) 1.01950(19) 0.35092(16) 0.0785(7) Uani 1 1 d .
C15 C 0.1079(2) 1.15397(18) 0.58899(16) 0.0574(6) Uani 1 1 d .
H15 H 0.1074 1.1820 0.6421 0.069 Uiso 1 1 calc R
O2 O 0.0142(3) 1.0325(2) 0.29038(14) 0.1176(9) Uani 1 1 d .
C9 C 0.0645(2) 0.77213(18) 0.05429(16) 0.0590(6) Uani 1 1 d .
O6 O -0.0759(3) 1.30388(19) 0.59424(18) 0.1138(9) Uani 1 1 d .
O4 O 0.3548(3) 0.9685(2) 0.65587(15) 0.1140(9) Uani 1 1 d .
O3 O 0.2028(3) 0.9655(2) 0.34430(14) 0.1260(11) Uani 1 1 d .
C2 C 0.2888(3) 0.9559(2) -0.02339(18) 0.0698(7) Uani 1 1 d .
H2 H 0.3460 1.0083 -0.0031 0.084 Uiso 1 1 calc R
C1B C 0.1637(3) 1.03739(19) 0.12011(19) 0.0733(8) Uani 1 1 d .
H1B1 H 0.1721 1.0582 0.1785 0.110 Uiso 1 1 calc R
H1B2 H 0.0680 1.0303 0.0933 0.110 Uiso 1 1 calc R
H1B3 H 0.2050 1.0852 0.0894 0.110 Uiso 1 1 calc R
O7 O -0.1286(3) 1.3152(2) 0.4556(2) 0.1240(10) Uani 1 1 d .
C4 C 0.1864(3) 0.8529(3) -0.13966(17) 0.0779(9) Uani 1 1 d .
H4 H 0.1746 0.8355 -0.1972 0.094 Uiso 1 1 calc R
C17 C -0.0642(3) 1.2735(2) 0.5258(2) 0.0702(7) Uani 1 1 d .
C1A C 0.3788(3) 0.9459(3) 0.16852(18) 0.0812(9) Uani 1 1 d .
H1A1 H 0.3800 0.9690 0.2256 0.122 Uiso 1 1 calc R
H1A2 H 0.4315 0.9894 0.1408 0.122 Uiso 1 1 calc R
H1A3 H 0.4182 0.8817 0.1715 0.122 Uiso 1 1 calc R
C8 C -0.0210(3) 0.6985(3) 0.0199(2) 0.0973(11) Uani 1 1 d .
H8 H -0.0667 0.6624 0.0546 0.117 Uiso 1 1 calc R
C7 C -0.0408(4) 0.6765(3) -0.0678(3) 0.1169(14) Uani 1 1 d .
H7 H -0.1012 0.6267 -0.0909 0.140 Uiso 1 1 calc R
C3 C 0.2711(3) 0.9275(3) -0.1089(2) 0.0838(9) Uani 1 1 d .
H3 H 0.3180 0.9603 -0.1450 0.101 Uiso 1 1 calc R
C6 C 0.0259(3) 0.7259(3) -0.1185(2) 0.0916(10) Uani 1 1 d .
H6 H 0.0118 0.7096 -0.1764 0.110 Uiso 1 1 calc R

loop_
_atom_site_aniso_label
_atom_site_aniso_U_11
_atom_site_aniso_U_22
_atom_site_aniso_U_33
_atom_site_aniso_U_23
_atom_site_aniso_U_13
_atom_site_aniso_U_12
C2A 0.090(2) 0.115(3) 0.096(2) -0.023(2) 0.0505(19) -0.0208(19)
C2B 0.134(3) 0.078(2) 0.090(2) 0.0253(18) 0.010(2) 0.005(2)
N1 0.0512(11) 0.0500(11) 0.0506(11) 0.0002(9) 0.0023(9) -0.0047(9)
N2 0.0678(13) 0.0577(12) 0.0560(12) 0.0031(9) 0.0201(10) -0.0080(10)
C14 0.0572(14) 0.0619(15) 0.0497(13) 0.0064(11) 0.0075(11) 0.0033(12)
O5 0.1028(16) 0.1169(17) 0.0504(11) 0.0075(12) 0.0080(10) 0.0022(13)
C1 0.0486(12) 0.0481(12) 0.0482(12) 0.0053(10) 0.0073(10) 0.0043(10)
C11 0.0565(14) 0.0588(15) 0.0565(14) 0.0017(12) 0.0023(11) 0.0071(12)
C16 0.0523(13) 0.0515(14) 0.0641(15) -0.0023(11) 0.0128(11) 0.0010(11)
C12 0.0570(13) 0.0575(14) 0.0479(13) -0.0014(11) 0.0104(11) 0.0051(11)
O1 0.1192(18) 0.1094(17) 0.0682(13) -0.0017(12) -0.0113(12) 0.0487(14)
C5 0.0560(14) 0.0746(17) 0.0535(14) -0.0101(13) 0.0057(12) 0.0150(13)
C13 0.0608(14) 0.0575(14) 0.0569(15) 0.0052(11) 0.0138(12) 0.0114(12)
N3 0.0805(16) 0.0852(17) 0.0559(14) 0.0090(13) 0.0078(12) 0.0073(14)
N4 0.0884(17) 0.0858(17) 0.0602(14) -0.0004(12) 0.0137(13) 0.0146(15)
C15 0.0612(14) 0.0597(15) 0.0542(14) -0.0058(11) 0.0187(12) -0.0059(12)
O2 0.1186(18) 0.162(2) 0.0596(13) -0.0257(14) -0.0094(13) 0.0416(18)
C9 0.0575(14) 0.0559(14) 0.0647(15) -0.0111(12) 0.0154(12) -0.0088(12)
O6 0.1156(19) 0.1136(19) 0.120(2) -0.0267(16) 0.0421(16) 0.0301(15)
O4 0.129(2) 0.1133(19) 0.0856(15) 0.0090(13) -0.0084(14) 0.0565(17)
O3 0.137(2) 0.162(2) 0.0757(15) -0.0174(15) 0.0143(14) 0.089(2)
C2 0.0793(18) 0.0617(16) 0.0712(18) 0.0137(13) 0.0225(14) -0.0043(14)
C1B 0.0899(19) 0.0548(15) 0.0763(18) -0.0063(13) 0.0205(15) 0.0039(14)
O7 0.137(2) 0.0902(18) 0.138(2) -0.0127(17) 0.0130(19) 0.0529(17)
C4 0.085(2) 0.103(2) 0.0463(14) 0.0060(15) 0.0140(14) 0.0294(19)
C17 0.0659(16) 0.0634(17) 0.0799(19) -0.0128(15) 0.0127(15) 0.0123(14)
C1A 0.0642(17) 0.101(2) 0.0693(18) 0.0006(16) -0.0056(14) -0.0107(16)
C8 0.098(2) 0.094(2) 0.108(3) -0.036(2) 0.041(2) -0.0477(19)
C7 0.105(3) 0.127(3) 0.122(3) -0.068(3) 0.031(2) -0.056(2)
C3 0.098(2) 0.093(2) 0.0670(19) 0.0255(17) 0.0324(17) 0.0134(19)
C6 0.0778(19) 0.114(3) 0.077(2) -0.048(2) 0.0046(17) -0.002(2)

loop_
_atom_type_symbol
_atom_type_description
_atom_type_scat_dispersion_real
_atom_type_scat_dispersion_imag
_atom_type_scat_source
C C 0.0033 0.0016 'International Tables Vol C Tables 4.2.6.8 and 6.1.1.4'
H H 0.0000 0.0000 'International Tables Vol C Tables 4.2.6.8 and 6.1.1.4'
N N 0.0061 0.0033 'International Tables Vol C Tables 4.2.6.8 and 6.1.1.4'
O O 0.0106 0.0060 'International Tables Vol C Tables 4.2.6.8 and 6.1.1.4'

loop_
_geom_angle_atom_site_label_1
_geom_angle_atom_site_label_2
_geom_angle_atom_site_label_3
_geom_angle
N2 C2A H2A1 109.5
N2 C2A H2A2 109.5
H2A1 C2A H2A2 109.5
N2 C2A H2A3 109.5
H2A1 C2A H2A3 109.5
H2A2 C2A H2A3 109.5
N2 C2B H2B1 109.5
N2 C2B H2B2 109.5
H2B1 C2B H2B2 109.5
N2 C2B H2B3 109.5
H2B1 C2B H2B3 109.5
H2B2 C2B H2B3 109.5
C1 N1 C1A 113.13(19)
C1 N1 C1B 111.16(19)
C1A N1 C1B 111.7(2)
C1 N1 H1 98.5(15)
C1A N1 H1 112.4(15)
C1B N1 H1 109.2(15)
C9 N2 C2B 112.1(2)
C9 N2 C2A 112.7(2)
C2B N2 C2A 111.9(3)
C9 N2 H1 96.6(12)
C2B N2 H1 109.0(12)
C2A N2 H1 113.7(12)
C13 C14 C15 120.8(2)
C13 C14 N3 119.7(2)
C15 C14 N3 119.6(2)
C2 C1 10 121.5(2)
C2 C1 N1 120.1(2)
10 C1 N1 118.29(19)
C1 10 C9 125.3(2)
C1 10 C5 117.0(2)
C9 10 C5 117.7(2)
O1 C11 C12 122.3(2)
O1 C11 C16 122.7(2)
C12 C11 C16 115.0(2)
C15 C16 C11 122.1(2)
C15 C16 C17 117.8(2)
C11 C16 C17 120.1(2)
C13 C12 C11 122.6(2)
C13 C12 N4 118.0(2)
C11 C12 N4 119.4(2)
C11 O1 H10 93.9(19)
C6 C5 C4 121.3(3)
C6 C5 10 119.3(3)
C4 C5 10 119.4(2)
C12 C13 C14 119.4(2)
C12 C13 H13 120.3
C14 C13 H13 120.3
O4 N3 O5 122.6(2)
O4 N3 C14 119.0(2)
O5 N3 C14 118.3(3)
O3 N4 O2 120.5(3)
O3 N4 C12 120.9(2)
O2 N4 C12 118.5(2)
C16 C15 C14 120.1(2)
C16 C15 H15 120.0
C14 C15 H15 119.9
C8 C9 10 120.5(2)
C8 C9 N2 121.0(2)
10 C9 N2 118.4(2)
C1 C2 C3 120.5(3)
C1 C2 H2 119.8
C3 C2 H2 119.7
N1 C1B H1B1 109.5
N1 C1B H1B2 109.5
H1B1 C1B H1B2 109.5
N1 C1B H1B3 109.5
H1B1 C1B H1B3 109.5
H1B2 C1B H1B3 109.5
C17 O7 H10 101(3)
C3 C4 C5 121.1(3)
C3 C4 H4 119.4
C5 C4 H4 119.4
O6 C17 O7 120.4(3)
O6 C17 C16 122.8(3)
O7 C17 C16 116.7(3)
N1 C1A H1A1 109.5
N1 C1A H1A2 109.5
H1A1 C1A H1A2 109.5
N1 C1A H1A3 109.5
H1A1 C1A H1A3 109.5
H1A2 C1A H1A3 109.5
C9 C8 C7 120.3(3)
C9 C8 H8 119.8
C7 C8 H8 119.8
C6 C7 C8 120.9(3)
C6 C7 H7 119.6
C8 C7 H7 119.6
C4 C3 C2 120.4(3)
C4 C3 H3 119.8
C2 C3 H3 119.8
C7 C6 C5 121.3(3)
C7 C6 H6 119.4
C5 C6 H6 119.4

loop_
_geom_bond_atom_site_label_1
_geom_bond_atom_site_label_2
_geom_bond_distance
C2A N2 1.478(3)
C2A H2A1 0.9600
C2A H2A2 0.9600
C2A H2A3 0.9600
C2B N2 1.470(4)
C2B H2B1 0.9600
C2B H2B2 0.9600
C2B H2B3 0.9600
N1 C1 1.462(3)
N1 C1A 1.483(3)
N1 C1B 1.484(3)
N1 H1 1.16(3)
N2 C9 1.458(3)
N2 H1 1.45(3)
C14 C13 1.377(3)
C14 C15 1.380(3)
C14 N3 1.446(3)
O5 N3 1.221(3)
C1 C2 1.356(3)
C1 10 1.415(3)
10 C9 1.419(3)
10 C5 1.431(3)
C11 O1 1.271(3)
C11 C12 1.425(3)
C11 C16 1.426(3)
C16 C15 1.365(3)
C16 C17 1.466(4)
C12 C13 1.371(3)
C12 N4 1.468(3)
O1 H10 1.58(6)
C5 C6 1.390(4)
C5 C4 1.401(4)
C13 H13 0.9300
N3 O4 1.215(3)
N4 O3 1.194(3)
N4 O2 1.223(3)
C15 H15 0.9300
C9 C8 1.357(4)
O6 C17 1.196(3)
C2 C3 1.391(4)
C2 H2 0.9300
C1B H1B1 0.9600
C1B H1B2 0.9600
C1B H1B3 0.9600
O7 C17 1.297(4)
O7 H10 0.95(6)
C4 C3 1.348(4)
C4 H4 0.9300
C1A H1A1 0.9600
C1A H1A2 0.9600
C1A H1A3 0.9600
C8 C7 1.400(5)
C8 H8 0.9300
C7 C6 1.335(5)
C7 H7 0.9300
C3 H3 0.9300
C6 H6 0.9300
